data_7048546
loop_
_publ_author_name
'Werncke, C. G.'
'Pfeiffer, J.'
'M\"uller, I'
'Vendier, L.'
'Sabo-Etienne, S'
'Bontemps, S.'

_publ_section_title
;
 C-Halide bond cleavage by a two-coordinate iron(i) complex.
;
_journal_issue 5
_journal_name_full 'Dalton transactions (Cambridge, England : 2003)'
_journal_page_first 1757
_journal_page_last 1765
_journal_paper_doi 10.1039/c8dt05002c
_journal_volume 48
_journal_year 2019
_chemical_formula_moiety '0.5(C56 H138 Fe2 K2 N4 O12 Si8)'
_chemical_formula_sum 'C28 H69 Fe K N2 O6 Si4'
_chemical_formula_weight 737.16
_space_group_crystal_system triclinic
_space_group_IT_number 2
_space_group_name_Hall '-P 1'
_space_group_name_H-M_alt 'P -1'
_symmetry_space_group_name_Hall '-P 1'
_symmetry_space_group_name_H-M 'P -1'
_atom_sites_solution_hydrogens mixed
_audit_creation_date 2018-11-08
_audit_creation_method
;
Olex2 1.2-alpha
(compiled 2018.07.26 svn.r3523 for OlexSys, GUI svn.r5532)
;
_audit_update_record
;
2018-11-08 deposited with the CCDC.
2019-01-04 downloaded from the CCDC.
;
_cell_angle_alpha 94.5940(10)
_cell_angle_beta 96.9240(10)
_cell_angle_gamma 96.112(2)
_cell_formula_units_Z 4
_cell_length_a 9.1092(4)
_cell_length_b 19.7540(9)
_cell_length_c 23.9066(9)
_cell_measurement_reflns_used 9922
_cell_measurement_temperature 100.0
_cell_measurement_theta_max 26.56
_cell_measurement_theta_min 2.33
_cell_volume 4227.3(3)
_computing_molecular_graphics 'Olex2 (Dolomanov et al., 2009)'
_computing_publication_material 'Olex2 (Dolomanov et al., 2009)'
_computing_structure_refinement 'ShelXL (Sheldrick, 2015)'
_diffrn_ambient_temperature 100.0
_diffrn_detector 'Bruker APEX2 area detector'
_diffrn_detector_area_resol_mean 7.9
_diffrn_detector_type 'CCD area detector'
_diffrn_measured_fraction_theta_full 0.999
_diffrn_measured_fraction_theta_max 0.996
_diffrn_measurement_device 'three-circle diffractometer'
_diffrn_measurement_device_type 'Bruker D8 QUEST'
_diffrn_measurement_method '\w and \f scans'
_diffrn_radiation_monochromator 'mirror optics'
_diffrn_radiation_probe x-ray
_diffrn_radiation_type MoK\a
_diffrn_radiation_wavelength 0.71073
_diffrn_reflns_av_R_equivalents 0.0600
_diffrn_reflns_av_unetI/netI 0.0378
_diffrn_reflns_Laue_measured_fraction_full 0.999
_diffrn_reflns_Laue_measured_fraction_max 0.996
_diffrn_reflns_limit_h_max 11
_diffrn_reflns_limit_h_min -11
_diffrn_reflns_limit_k_max 25
_diffrn_reflns_limit_k_min -25
_diffrn_reflns_limit_l_max 30
_diffrn_reflns_limit_l_min -30
_diffrn_reflns_number 126701
_diffrn_reflns_point_group_measured_fraction_full 0.999
_diffrn_reflns_point_group_measured_fraction_max 0.996
_diffrn_reflns_theta_full 25.242
_diffrn_reflns_theta_max 26.806
_diffrn_reflns_theta_min 2.178
_diffrn_source 'microfocus sealed X-ray tube'
_diffrn_source_type 'Incoatec I\ms'
_exptl_absorpt_coefficient_mu 0.604
_exptl_absorpt_correction_T_max 0.7454
_exptl_absorpt_correction_T_min 0.6968
_exptl_absorpt_correction_type multi-scan
_exptl_absorpt_process_details
'SADABS-2016/2 (Bruker,2016/2) was used for absorption correction. wR2(int) was 0.1094 before and 0.0547 after correction. The Ratio of minimum to maximum transmission is 0.9348. The \l/2 correction factor is Not present.'
_exptl_crystal_colour 'clear colourless'
_exptl_crystal_colour_lustre clear
_exptl_crystal_colour_primary colourless
_exptl_crystal_density_diffrn 1.158
_exptl_crystal_description plank
_exptl_crystal_F_000 1600
_exptl_crystal_size_max 0.425
_exptl_crystal_size_mid 0.166
_exptl_crystal_size_min 0.124
_refine_diff_density_max 0.593
_refine_diff_density_min -0.835
_refine_diff_density_rms 0.058
_refine_ls_extinction_method none
_refine_ls_goodness_of_fit_ref 1.033
_refine_ls_hydrogen_treatment mixed
_refine_ls_matrix_type full
_refine_ls_number_parameters 811
_refine_ls_number_reflns 18048
_refine_ls_number_restraints 57
_refine_ls_restrained_S_all 1.037
_refine_ls_R_factor_all 0.0556
_refine_ls_R_factor_gt 0.0355
_refine_ls_shift/su_max 0.002
_refine_ls_shift/su_mean 0.000
_refine_ls_structure_factor_coef Fsqd
_refine_ls_weighting_details 'w=1/[\s^2^(Fo^2^)+(0.0270P)^2^+2.6996P] where P=(Fo^2^+2Fc^2^)/3'
_refine_ls_weighting_scheme calc
_refine_ls_wR_factor_gt 0.0694
_refine_ls_wR_factor_ref 0.0756
_reflns_Friedel_coverage 0.000
_reflns_number_gt 14223
_reflns_number_total 18048
_reflns_threshold_expression 'I > 2\s(I)'
_cod_data_source_file c8dt05002c2.cif
_cod_data_source_block k(18c6)_fenbu(5)
_cod_depositor_comments 'Adding full bibliography for 7048542--7048549.cif.'
_cod_database_code 7048546
_shelx_shelxl_version_number 2018/3
_shelx_space_group_comment
;
The symmetry employed for this shelxl refinement is uniquely defined
by the following loop, which should always be used as a source of
symmetry information in preference to the above space-group names.
They are only intended as comments.
;
_shelx_estimated_absorpt_t_max 0.929
_shelx_estimated_absorpt_t_min 0.783
_olex2_refinement_description
;
1. Fixed Uiso
 At 1.2 times of:
  All C(H,H) groups, All C(H,H,H,H,H,H) groups
 At 1.5 times of:
  All C(H,H,H) groups
2. Uiso/Uaniso restraints and constraints
C3 \\sim C0AA \\sim C2A \\sim C4: within 1.7A with sigma of 0.04 and sigma for
terminal atoms of 0.08
Uanis(C3) \\sim Ueq, Uanis(C0AA) \\sim Ueq, Uanis(C4) \\sim Ueq: with sigma of
0.1 and sigma for terminal atoms of 0.2
3. Rigid body (RIGU) restrains
 C3, C0AA, C2A, C4
 with sigma for 1-2 distances of 0.004 and sigma for 1-3 distances of 0.004
4. Others
 Fixed Sof: H3CG(0.25) H3CF(0.25) H3AC(0.5) H3AB(0.5) H3BD(0.25) H3BE(0.25)
 C0AA(0.5) H0AB(0.5) H0AC(0.5) H0AD(0.5) C2A(0.25) H2AB(0.25) H2AC(0.25)
 H2AD(0.25) C4(0.25) H4A(0.25) H4B(0.25) H4C(0.25)
5.a Secondary CH2 refined with riding coordinates:
 C5(H5A,H5B), C1(H1A,H1B), C00V(H00A,H00B), C00X(H00F,H00G), C00Y(H00H,H00I),
 C00Z(H00J,H00K), C013(H01J,H01K), C016(H01R,H01S), C019(H01Z,H), C7(H7A,H7B),
 C01B(H01,HA), C01C(H0AA,HB), C01D(H1AA,HC), C01F(H3AA,HF), C01H(H5AA,HI),
 C01J(H7AA,HL), C6(H6A,H6B), C01M(H9AA,HO), C01N(H0BA,HP), C01O(H1BA,HQ),
 C01R(H3BA,HT), C01T(H5BA,HW), C01U(H6BA,HX), C01W(H8BA,H1CA), C01X(H9BA,H2CA),
 C021(H02D,H02E), C022(H02F,H02G), C2(H2A,H2B), C3(H3CG,H3CF), C3(H3AC,H3AB),
 C3(H3BD,H3BE)
5.b Idealised Me refined as rotating group:
 C00W(H00C,H00D,H00E), C010(H01A,H01B,H01C), C011(H01D,H01E,H01F), C012(H01G,
 H01H,H01I), C014(H01L,H01M,H01N), C015(H01O,H01P,H01Q), C017(H01T,H01U,H01V),
 C018(H01W,H01X,H01Y), C01E(H2AA,HD,HE), C01G(H4AA,HG,HH), C01I(H6AA,HJ,HK),
 C01K(H8AA,HM,HN), C1AA(H1AB,H1AC,H1AD), C01Q(H2BA,HR,HS), C01S(H4BA,HU,HV),
 C01V(H7BA,HY,HZ), C8(H8A,H8B,H8C), C01Z(H0CA,H3CA,H4CA), C020(H02A,H02B,H02C),
 C023(H02H,H02I,H02J), C025(H02M,H02N,H02O), C026(H02P,H02Q,H02R), C027(H02S,
 H02T,H02U), C029(H02V,H02W,H02X), C02A(H02Y,H5CA,H6CA), C0AA(H0AB,H0AC,H0AD),
 C2A(H2AB,H2AC,H2AD), C4(H4A,H4B,H4C)
;
_olex2_submission_special_instructions 'No special instructions were received'

loop_
_space_group_symop_operation_xyz
'x, y, z'
'-x, -y, -z'

loop_
_atom_site_label
_atom_site_type_symbol
_atom_site_fract_x
_atom_site_fract_y
_atom_site_fract_z
_atom_site_U_iso_or_equiv
_atom_site_adp_type
_atom_site_occupancy
_atom_site_site_symmetry_order
_atom_site_calc_flag
_atom_site_refinement_flags_posn
_atom_site_refinement_flags_adp
_atom_site_refinement_flags_occupancy
_atom_site_disorder_assembly
_atom_site_disorder_group
Fe2 Fe -0.08506(3) 0.25322(2) 0.10866(2) 0.01301(6) Uani 1 1 d . . . . .
Fe1 Fe 0.42241(3) 0.24805(2) 0.60025(2) 0.01465(6) Uani 1 1 d . . . . .
K1 K 0.71026(4) 0.26284(2) 0.89559(2) 0.01470(8) Uani 1 1 d . . . . .
K2 K 0.15230(4) 0.23109(2) 0.39377(2) 0.01653(9) Uani 1 1 d . . . . .
Si6 Si -0.21943(6) 0.11250(3) 0.13744(2) 0.01451(11) Uani 1 1 d . . . . .
Si3 Si 0.60897(6) 0.38797(3) 0.64011(2) 0.01564(11) Uani 1 1 d . . . . .
Si5 Si 0.10943(6) 0.13185(2) 0.11740(2) 0.01416(11) Uani 1 1 d . . . . .
Si8 Si 0.00757(6) 0.34475(3) 0.22360(2) 0.01650(11) Uani 1 1 d . . . . .
Si4 Si 0.27286(6) 0.38112(3) 0.63714(2) 0.01699(11) Uani 1 1 d . . . . .
Si2 Si 0.41708(6) 0.16317(3) 0.70722(2) 0.02059(12) Uani 1 1 d . . . . .
Si1 Si 0.63294(6) 0.13379(3) 0.62541(2) 0.02120(12) Uani 1 1 d . . . . .
Si7 Si -0.27066(6) 0.36834(3) 0.14902(2) 0.01963(12) Uani 1 1 d . . . . .
O00D O 0.83086(15) 0.36216(6) 0.83463(6) 0.0202(3) Uani 1 1 d . . . . .
O00E O 0.55152(14) 0.15067(6) 0.93276(5) 0.0191(3) Uani 1 1 d . . . . .
O00F O 0.81022(14) 0.13337(6) 0.88167(5) 0.0180(3) Uani 1 1 d . . . . .
O00G O 0.32067(14) 0.36198(7) 0.40270(6) 0.0206(3) Uani 1 1 d . . . . .
O00H O 0.23046(14) 0.12703(7) 0.32111(6) 0.0207(3) Uani 1 1 d . . . . .
O00I O 0.98342(14) 0.24980(6) 0.85431(5) 0.0183(3) Uani 1 1 d . . . . .
O00J O 0.05133(15) 0.34355(7) 0.44627(6) 0.0223(3) Uani 1 1 d . . . . .
O00K O 0.43270(14) 0.24413(7) 0.35652(5) 0.0200(3) Uani 1 1 d . . . . .
O00L O 0.40832(14) 0.26475(7) 0.91378(6) 0.0221(3) Uani 1 1 d . . . . .
O00M O -0.03714(15) 0.10802(7) 0.36813(6) 0.0246(3) Uani 1 1 d . . . . .
O00N O -0.15320(15) 0.22729(8) 0.40737(6) 0.0257(3) Uani 1 1 d . . . . .
N2 N 0.43282(17) 0.34600(8) 0.62968(6) 0.0163(3) Uani 1 1 d . . . . .
N4 N -0.12582(16) 0.32370(7) 0.16669(6) 0.0135(3) Uani 1 1 d . . . . .
O00Q O 0.57501(16) 0.38345(7) 0.88425(6) 0.0261(3) Uani 1 1 d . . . . .
N1 N 0.49528(17) 0.17716(7) 0.64759(6) 0.0153(3) Uani 1 1 d . . . . .
N3 N -0.05739(17) 0.15891(7) 0.12782(6) 0.0145(3) Uani 1 1 d . . . . .
C5 C -0.0755(2) 0.26789(10) 0.02313(8) 0.0227(4) Uani 1 1 d . . . . .
H5A H -0.004033 0.238124 0.009378 0.027 Uiso 1 1 calc R . . . .
H5B H -0.174616 0.250699 0.002139 0.027 Uiso 1 1 calc R . . . .
C1 C 0.3381(2) 0.21953(10) 0.51524(8) 0.0240(4) Uani 1 1 d . . . . .
H1A H 0.245385 0.240894 0.506781 0.029 Uiso 1 1 calc R . . . .
H1B H 0.410711 0.239276 0.491598 0.029 Uiso 1 1 calc R . . . .
C00V C 0.7570(2) 0.08934(10) 0.92117(9) 0.0231(4) Uani 1 1 d . . . . .
H00A H 0.799568 0.107557 0.960203 0.028 Uiso 1 1 calc R . . . .
H00B H 0.787571 0.043199 0.913727 0.028 Uiso 1 1 calc R . . . .
C00W C 0.1034(2) 0.08263(10) 0.04631(8) 0.0233(4) Uani 1 1 d . . . . .
H00C H 0.028099 0.042703 0.042841 0.035 Uiso 1 1 calc GR . . . .
H00D H 0.201130 0.067460 0.042685 0.035 Uiso 1 1 calc GR . . . .
H00E H 0.077958 0.112076 0.016353 0.035 Uiso 1 1 calc GR . . . .
C00X C 0.1304(2) 0.40980(10) 0.44640(9) 0.0263(5) Uani 1 1 d . . . . .
H00F H 0.108779 0.440387 0.478504 0.032 Uiso 1 1 calc R . . . .
H00G H 0.099621 0.429839 0.410791 0.032 Uiso 1 1 calc R . . . .
C00Y C 0.3956(2) 0.14966(11) 0.93484(9) 0.0252(5) Uani 1 1 d . . . . .
H00H H 0.362809 0.116782 0.961263 0.030 Uiso 1 1 calc R . . . .
H00I H 0.339983 0.135317 0.896834 0.030 Uiso 1 1 calc R . . . .
C00Z C 0.9680(2) 0.13846(10) 0.88487(8) 0.0212(4) Uani 1 1 d . . . . .
H00J H 0.999872 0.092396 0.878564 0.025 Uiso 1 1 calc R . . . .
H00K H 1.014430 0.159046 0.922841 0.025 Uiso 1 1 calc R . . . .
C010 C 0.7431(2) 0.34212(10) 0.68424(8) 0.0228(4) Uani 1 1 d . . . . .
H01A H 0.716378 0.342141 0.722736 0.034 Uiso 1 1 calc GR . . . .
H01B H 0.844187 0.365361 0.685476 0.034 Uiso 1 1 calc GR . . . .
H01C H 0.739030 0.294871 0.667605 0.034 Uiso 1 1 calc GR . . . .
C011 C 0.1883(2) 0.38199(10) 0.20273(8) 0.0217(4) Uani 1 1 d . . . . .
H01D H 0.225880 0.348140 0.177561 0.033 Uiso 1 1 calc GR . . . .
H01E H 0.260825 0.394564 0.236672 0.033 Uiso 1 1 calc GR . . . .
H01F H 0.172825 0.422787 0.183008 0.033 Uiso 1 1 calc GR . . . .
C012 C 0.1826(2) 0.07655(10) 0.17233(8) 0.0213(4) Uani 1 1 d . . . . .
H01G H 0.181461 0.099436 0.210169 0.032 Uiso 1 1 calc GR . . . .
H01H H 0.284841 0.068820 0.167233 0.032 Uiso 1 1 calc GR . . . .
H01I H 0.119595 0.032564 0.168226 0.032 Uiso 1 1 calc GR . . . .
C013 C 0.2932(2) 0.40234(10) 0.45189(9) 0.0252(5) Uani 1 1 d . . . . .
H01J H 0.352126 0.447890 0.455014 0.030 Uiso 1 1 calc R . . . .
H01K H 0.322610 0.379702 0.486315 0.030 Uiso 1 1 calc R . . . .
C014 C -0.3073(2) 0.15318(11) 0.19654(9) 0.0269(5) Uani 1 1 d . . . . .
H01L H -0.238115 0.157264 0.231701 0.040 Uiso 1 1 calc GR . . . .
H01M H -0.399180 0.124816 0.201242 0.040 Uiso 1 1 calc GR . . . .
H01N H -0.330449 0.198731 0.187603 0.040 Uiso 1 1 calc GR . . . .
C015 C 0.6844(2) 0.39676(10) 0.57080(8) 0.0238(4) Uani 1 1 d . . . . .
H01O H 0.689668 0.351232 0.552127 0.036 Uiso 1 1 calc GR . . . .
H01P H 0.784274 0.422190 0.577774 0.036 Uiso 1 1 calc GR . . . .
H01Q H 0.618565 0.421427 0.546423 0.036 Uiso 1 1 calc GR . . . .
C016 C 0.9852(2) 0.36393(10) 0.82947(9) 0.0236(4) Uani 1 1 d . . . . .
H01R H 1.045306 0.380556 0.866239 0.028 Uiso 1 1 calc R . . . .
H01S H 1.012032 0.395400 0.801143 0.028 Uiso 1 1 calc R . . . .
C017 C -0.3626(2) 0.10256(11) 0.07301(9) 0.0271(5) Uani 1 1 d . . . . .
H01T H -0.371776 0.147316 0.058825 0.041 Uiso 1 1 calc GR . . . .
H01U H -0.458891 0.083580 0.082940 0.041 Uiso 1 1 calc GR . . . .
H01V H -0.331951 0.071598 0.043627 0.041 Uiso 1 1 calc GR . . . .
C018 C 0.1048(2) 0.32573(11) 0.59920(9) 0.0251(5) Uani 1 1 d . . . . .
H01W H 0.109920 0.322600 0.558378 0.038 Uiso 1 1 calc GR . . . .
H01X H 0.014702 0.345719 0.607113 0.038 Uiso 1 1 calc GR . . . .
H01Y H 0.102034 0.279897 0.612284 0.038 Uiso 1 1 calc GR . . . .
C019 C 0.3661(2) 0.22004(11) 0.95455(8) 0.0245(5) Uani 1 1 d . . . . .
H01Z H 0.259085 0.220490 0.958236 0.029 Uiso 1 1 calc R . . . .
H H 0.424475 0.235080 0.991962 0.029 Uiso 1 1 calc R . . . .
C7 C 0.1179(2) 0.37140(11) 0.03544(9) 0.0263(5) Uani 1 1 d . . . . .
H7A H 0.192439 0.339761 0.028539 0.032 Uiso 1 1 calc R . . . .
H7B H 0.113597 0.376735 0.076723 0.032 Uiso 1 1 calc R . . . .
C01B C 0.4951(2) 0.31219(10) 0.35109(9) 0.0241(4) Uani 1 1 d . . . . .
H01 H 0.444285 0.329312 0.316986 0.029 Uiso 1 1 calc R . . . .
HA H 0.602265 0.313110 0.347148 0.029 Uiso 1 1 calc R . . . .
C01C C 1.0160(2) 0.29311(10) 0.81128(8) 0.0230(4) Uani 1 1 d . . . . .
H0AA H 0.953415 0.275914 0.775144 0.028 Uiso 1 1 calc R . . . .
HB H 1.121865 0.293436 0.805424 0.028 Uiso 1 1 calc R . . . .
C01D C -0.0053(2) 0.06399(11) 0.32226(9) 0.0288(5) Uani 1 1 d . . . . .
H1AA H -0.040032 0.081483 0.285903 0.035 Uiso 1 1 calc R . . . .
HC H -0.057837 0.017610 0.323018 0.035 Uiso 1 1 calc R . . . .
C01E C -0.1984(2) 0.02228(10) 0.15377(9) 0.0232(4) Uani 1 1 d . . . . .
H2AA H -0.159620 -0.001972 0.122373 0.035 Uiso 1 1 calc GR . . . .
HD H -0.295628 -0.001092 0.158906 0.035 Uiso 1 1 calc GR . . . .
HE H -0.129112 0.022867 0.188543 0.035 Uiso 1 1 calc GR . . . .
C01F C 0.4757(2) 0.35633(10) 0.40278(9) 0.0239(4) Uani 1 1 d . . . . .
H3AA H 0.514919 0.335842 0.437153 0.029 Uiso 1 1 calc R . . . .
HF H 0.531283 0.402219 0.402771 0.029 Uiso 1 1 calc R . . . .
C01G C 0.2414(2) 0.39642(12) 0.71323(9) 0.0292(5) Uani 1 1 d . . . . .
H4AA H 0.239288 0.353175 0.730707 0.044 Uiso 1 1 calc GR . . . .
HG H 0.146164 0.414859 0.715051 0.044 Uiso 1 1 calc GR . . . .
HH H 0.322247 0.429211 0.733581 0.044 Uiso 1 1 calc GR . . . .
C01H C 1.0159(2) 0.18220(10) 0.84054(8) 0.0204(4) Uani 1 1 d . . . . .
H5AA H 1.124074 0.182176 0.839089 0.024 Uiso 1 1 calc R . . . .
HI H 0.962289 0.163992 0.802962 0.024 Uiso 1 1 calc R . . . .
C01I C 0.2643(2) 0.46722(11) 0.60874(9) 0.0288(5) Uani 1 1 d . . . . .
H6AA H 0.319041 0.502893 0.636652 0.043 Uiso 1 1 calc GR . . . .
HJ H 0.160136 0.475976 0.601312 0.043 Uiso 1 1 calc GR . . . .
HK H 0.309157 0.467511 0.573496 0.043 Uiso 1 1 calc GR . . . .
C01J C 0.4490(2) 0.19778(11) 0.30923(9) 0.0251(5) Uani 1 1 d . . . . .
H7AA H 0.555549 0.198404 0.304394 0.030 Uiso 1 1 calc R . . . .
HL H 0.395087 0.211448 0.274220 0.030 Uiso 1 1 calc R . . . .
C01K C 0.0494(2) 0.26858(12) 0.26247(9) 0.0339(5) Uani 1 1 d . . . . .
H8AA H -0.033372 0.254946 0.283383 0.051 Uiso 1 1 calc GR . . . .
HM H 0.140943 0.280503 0.289041 0.051 Uiso 1 1 calc GR . . . .
HN H 0.062523 0.230576 0.235267 0.051 Uiso 1 1 calc GR . . . .
C6 C -0.0329(2) 0.33932(10) 0.00599(8) 0.0260(5) Uani 1 1 d . . . . .
H6A H -0.031468 0.336630 -0.035470 0.031 Uiso 1 1 calc R . . . .
H6B H -0.109385 0.368931 0.015244 0.031 Uiso 1 1 calc R . . . .
C01M C 0.5908(2) 0.08527(10) 0.91495(9) 0.0236(4) Uani 1 1 d . . . . .
H9AA H 0.548727 0.071878 0.874966 0.028 Uiso 1 1 calc R . . . .
HO H 0.550339 0.050520 0.938428 0.028 Uiso 1 1 calc R . . . .
C01N C 0.1593(2) 0.06098(10) 0.32741(9) 0.0258(5) Uani 1 1 d . . . . .
H0BA H 0.195291 0.046550 0.364849 0.031 Uiso 1 1 calc R . . . .
HP H 0.182636 0.027333 0.297769 0.031 Uiso 1 1 calc R . . . .
C01O C -0.1051(2) 0.34485(11) 0.44328(9) 0.0288(5) Uani 1 1 d . . . . .
H1BA H -0.145877 0.357169 0.405654 0.035 Uiso 1 1 calc R . . . .
HQ H -0.127549 0.379291 0.472483 0.035 Uiso 1 1 calc R . . . .
C1AA C 0.2599(2) 0.20500(10) 0.12052(10) 0.0289(5) Uani 1 1 d . . . . .
H1AB H 0.230778 0.236061 0.092284 0.043 Uiso 1 1 calc GR . . . .
H1AC H 0.352665 0.187461 0.112556 0.043 Uiso 1 1 calc GR . . . .
H1AD H 0.275075 0.229741 0.158343 0.043 Uiso 1 1 calc GR . . . .
C01Q C -0.3945(2) 0.32607(12) 0.08460(9) 0.0316(5) Uani 1 1 d . . . . .
H2BA H -0.338850 0.325953 0.051970 0.047 Uiso 1 1 calc GR . . . .
HR H -0.480712 0.351270 0.077201 0.047 Uiso 1 1 calc GR . . . .
HS H -0.428497 0.278895 0.090970 0.047 Uiso 1 1 calc GR . . . .
C01R C 0.3864(2) 0.12762(10) 0.32009(9) 0.0251(5) Uani 1 1 d . . . . .
H3BA H 0.405520 0.093637 0.289882 0.030 Uiso 1 1 calc R . . . .
HT H 0.434372 0.115576 0.356783 0.030 Uiso 1 1 calc R . . . .
C01S C 0.6256(2) 0.47697(10) 0.67687(9) 0.0277(5) Uani 1 1 d . . . . .
H4BA H 0.579285 0.507175 0.651194 0.042 Uiso 1 1 calc GR . . . .
HU H 0.730997 0.494076 0.687730 0.042 Uiso 1 1 calc GR . . . .
HV H 0.575102 0.475958 0.710799 0.042 Uiso 1 1 calc GR . . . .
C01T C 0.7888(3) 0.42865(10) 0.84511(10) 0.0330(5) Uani 1 1 d . . . . .
H5BA H 0.823893 0.458456 0.816871 0.040 Uiso 1 1 calc R . . . .
HW H 0.834541 0.448963 0.883253 0.040 Uiso 1 1 calc R . . . .
C01U C -0.2169(2) 0.16024(12) 0.41546(10) 0.0339(5) Uani 1 1 d . . . . .
H6BA H -0.324869 0.159994 0.417556 0.041 Uiso 1 1 calc R . . . .
HX H -0.169653 0.145921 0.451417 0.041 Uiso 1 1 calc R . . . .
C01V C 0.7897(2) 0.12947(11) 0.68336(10) 0.0310(5) Uani 1 1 d . . . . .
H7BA H 0.834556 0.175894 0.697559 0.047 Uiso 1 1 calc GR . . . .
HY H 0.865108 0.103824 0.668446 0.047 Uiso 1 1 calc GR . . . .
HZ H 0.751016 0.106429 0.714293 0.047 Uiso 1 1 calc GR . . . .
C01W C -0.1929(2) 0.11160(13) 0.36685(10) 0.0376(6) Uani 1 1 d . . . . .
H8BA H -0.244986 0.065706 0.369941 0.045 Uiso 1 1 calc R . . . .
H1CA H -0.233542 0.127764 0.330645 0.045 Uiso 1 1 calc R . . . .
C01X C 0.3717(2) 0.33211(11) 0.92635(9) 0.0299(5) Uani 1 1 d . . . . .
H9BA H 0.424310 0.351648 0.963752 0.036 Uiso 1 1 calc R . . . .
H2CA H 0.263209 0.330964 0.927585 0.036 Uiso 1 1 calc R . . . .
C8 C 0.1704(3) 0.44073(11) 0.01661(10) 0.0359(5) Uani 1 1 d . . . . .
H8A H 0.175081 0.436171 -0.024241 0.054 Uiso 1 1 calc GR . . . .
H8B H 0.269530 0.457345 0.036697 0.054 Uiso 1 1 calc GR . . . .
H8C H 0.100486 0.473309 0.025255 0.054 Uiso 1 1 calc GR . . . .
C01Z C 0.2198(3) 0.18265(15) 0.70032(10) 0.0428(6) Uani 1 1 d . . . . .
H0CA H 0.217208 0.231510 0.696311 0.064 Uiso 1 1 calc GR . . . .
H3CA H 0.175647 0.170785 0.734166 0.064 Uiso 1 1 calc GR . . . .
H4CA H 0.163151 0.155885 0.666866 0.064 Uiso 1 1 calc GR . . . .
C020 C 0.5670(3) 0.04323(11) 0.59546(10) 0.0432(7) Uani 1 1 d . . . . .
H02A H 0.533423 0.016705 0.625426 0.065 Uiso 1 1 calc GR . . . .
H02B H 0.649015 0.022785 0.580190 0.065 Uiso 1 1 calc GR . . . .
H02C H 0.484278 0.042994 0.565140 0.065 Uiso 1 1 calc GR . . . .
C021 C 0.6231(3) 0.42325(11) 0.84125(10) 0.0340(5) Uani 1 1 d . . . . .
H02D H 0.591115 0.469471 0.846102 0.041 Uiso 1 1 calc R . . . .
H02E H 0.577647 0.401399 0.803538 0.041 Uiso 1 1 calc R . . . .
C022 C -0.1738(2) 0.27524(11) 0.45291(9) 0.0277(5) Uani 1 1 d . . . . .
H02F H -0.126721 0.261551 0.489148 0.033 Uiso 1 1 calc R . . . .
H02G H -0.281457 0.275929 0.455152 0.033 Uiso 1 1 calc R . . . .
C023 C -0.0405(3) 0.40882(14) 0.27884(10) 0.0437(7) Uani 1 1 d . . . . .
H02H H -0.062445 0.450545 0.261516 0.066 Uiso 1 1 calc GR . . . .
H02I H 0.043775 0.419779 0.308921 0.066 Uiso 1 1 calc GR . . . .
H02J H -0.128061 0.389572 0.294909 0.066 Uiso 1 1 calc GR . . . .
C024 C 0.4174(3) 0.37510(13) 0.88130(11) 0.0345(6) Uani 1 1 d . . . . .
C025 C 0.7206(3) 0.17643(13) 0.56841(10) 0.0386(6) Uani 1 1 d . . . . .
H02M H 0.644216 0.179525 0.536443 0.058 Uiso 1 1 calc GR . . . .
H02N H 0.796942 0.149602 0.555697 0.058 Uiso 1 1 calc GR . . . .
H02O H 0.766560 0.222492 0.583267 0.058 Uiso 1 1 calc GR . . . .
C026 C 0.5186(3) 0.21587(14) 0.77151(9) 0.0418(6) Uani 1 1 d . . . . .
H02P H 0.621569 0.205168 0.777577 0.063 Uiso 1 1 calc GR . . . .
H02Q H 0.469170 0.205556 0.804568 0.063 Uiso 1 1 calc GR . . . .
H02R H 0.518149 0.264503 0.766090 0.063 Uiso 1 1 calc GR . . . .
C027 C -0.2066(3) 0.45695(12) 0.13177(13) 0.0508(7) Uani 1 1 d . . . . .
H02S H -0.159498 0.484550 0.166448 0.076 Uiso 1 1 calc GR . . . .
H02T H -0.292313 0.478054 0.115288 0.076 Uiso 1 1 calc GR . . . .
H02U H -0.134505 0.454469 0.104589 0.076 Uiso 1 1 calc GR . . . .
C2 C 0.3037(3) 0.14315(11) 0.49670(9) 0.0394(6) Uani 1 1 d . . . . .
H2A H 0.254155 0.138005 0.457140 0.047 Uiso 1 1 calc R . . . .
H2B H 0.399702 0.123979 0.496438 0.047 Uiso 1 1 calc R . . . .
C029 C -0.3960(3) 0.37666(15) 0.20522(11) 0.0474(7) Uani 1 1 d . . . . .
H02V H -0.429826 0.331148 0.215609 0.071 Uiso 1 1 calc GR . . . .
H02W H -0.482282 0.398826 0.190835 0.071 Uiso 1 1 calc GR . . . .
H02X H -0.341337 0.404359 0.238604 0.071 Uiso 1 1 calc GR . . . .
C02A C 0.4104(3) 0.07210(13) 0.72565(11) 0.0484(7) Uani 1 1 d . . . . .
H02Y H 0.352846 0.041693 0.694400 0.073 Uiso 1 1 calc GR . . . .
H5CA H 0.362909 0.067629 0.760056 0.073 Uiso 1 1 calc GR . . . .
H6CA H 0.511882 0.059578 0.732100 0.073 Uiso 1 1 calc GR . . . .
C3 C 0.2108(5) 0.1007(2) 0.52990(15) 0.0855(12) Uani 1 1 d . U . . .
H3CG H 0.114381 0.119428 0.530362 0.103 Uiso 0.25 1 calc R . P A 3
H3CF H 0.260319 0.104889 0.569434 0.103 Uiso 0.25 1 calc R . P A 3
H3AC H 0.197901 0.052641 0.513062 0.103 Uiso 0.5 1 calc R . P B 1
H3AB H 0.261698 0.102101 0.569053 0.103 Uiso 0.5 1 calc R . P B 1
H3BD H 0.284513 0.077741 0.553154 0.103 Uiso 0.25 1 calc R . P C 2
H3BE H 0.177113 0.134761 0.556691 0.103 Uiso 0.25 1 calc R . P C 2
C0AA C 0.0898(8) 0.1205(3) 0.5310(3) 0.0614(18) Uani 0.5 1 d . U P D 1
H0AB H 0.033769 0.093977 0.555992 0.092 Uiso 0.5 1 calc GR . P D 1
H0AC H 0.035201 0.114705 0.492688 0.092 Uiso 0.5 1 calc GR . P D 1
H0AD H 0.102641 0.169028 0.545167 0.092 Uiso 0.5 1 calc GR . P D 1
C2A C 0.0849(9) 0.0495(4) 0.5176(4) 0.0251(19) Uani 0.25 1 d . U P D 2
H2AB H 0.014212 0.057103 0.544640 0.038 Uiso 0.25 1 calc GR . P D 2
H2AC H 0.117993 0.004135 0.520706 0.038 Uiso 0.25 1 calc GR . P D 2
H2AD H 0.036371 0.052066 0.479101 0.038 Uiso 0.25 1 calc GR . P D 2
C4 C 0.1781(16) 0.0214(6) 0.5080(5) 0.068(4) Uani 0.25 1 d . U P D 3
H4A H 0.096284 0.000063 0.526093 0.102 Uiso 0.25 1 calc GR . P D 3
H4B H 0.267621 -0.001022 0.517566 0.102 Uiso 0.25 1 calc GR . P D 3
H4C H 0.150405 0.016341 0.466834 0.102 Uiso 0.25 1 calc GR . P D 3
H02K H 0.373(3) 0.3537(12) 0.8425(10) 0.034(6) Uiso 1 1 d . . . . .
H02L H 0.382(3) 0.4197(13) 0.8864(10) 0.041(7) Uiso 1 1 d . . . . .

loop_
_atom_site_aniso_label
_atom_site_aniso_U_11
_atom_site_aniso_U_22
_atom_site_aniso_U_33
_atom_site_aniso_U_23
_atom_site_aniso_U_13
_atom_site_aniso_U_12
Fe2 0.01772(14) 0.01090(13) 0.01041(13) 0.00061(10) 0.00168(10) 0.00213(10)
Fe1 0.01910(14) 0.01412(13) 0.01047(13) 0.00085(10) 0.00182(10) 0.00119(11)
K1 0.0144(2) 0.01520(19) 0.0151(2) 0.00256(15) 0.00209(15) 0.00324(15)
K2 0.0163(2) 0.0200(2) 0.0139(2) 0.00191(16) 0.00195(15) 0.00497(16)
Si6 0.0160(3) 0.0133(2) 0.0146(3) 0.00225(19) 0.0034(2) 0.0010(2)
Si3 0.0166(3) 0.0150(3) 0.0148(3) 0.0003(2) 0.0028(2) -0.0004(2)
Si5 0.0153(3) 0.0124(2) 0.0151(3) 0.00043(19) 0.0030(2) 0.0026(2)
Si8 0.0157(3) 0.0203(3) 0.0122(3) -0.0022(2) -0.0004(2) 0.0015(2)
Si4 0.0173(3) 0.0193(3) 0.0152(3) 0.0009(2) 0.0041(2) 0.0039(2)
Si2 0.0226(3) 0.0257(3) 0.0117(3) 0.0041(2) 0.0020(2) -0.0069(2)
Si1 0.0279(3) 0.0188(3) 0.0172(3) 0.0010(2) 0.0015(2) 0.0066(2)
Si7 0.0134(3) 0.0178(3) 0.0279(3) 0.0023(2) 0.0006(2) 0.0048(2)
O00D 0.0238(7) 0.0150(7) 0.0217(7) 0.0024(5) 0.0036(6) 0.0006(6)
O00E 0.0141(7) 0.0192(7) 0.0230(7) 0.0034(6) 0.0006(5) -0.0023(5)
O00F 0.0176(7) 0.0176(7) 0.0198(7) 0.0049(5) 0.0014(5) 0.0052(5)
O00G 0.0204(7) 0.0212(7) 0.0204(7) 0.0005(6) 0.0025(6) 0.0044(6)
O00H 0.0195(7) 0.0214(7) 0.0217(7) 0.0000(6) 0.0001(6) 0.0091(6)
O00I 0.0188(7) 0.0211(7) 0.0162(7) 0.0033(5) 0.0057(5) 0.0031(5)
O00J 0.0220(7) 0.0253(7) 0.0218(7) 0.0031(6) 0.0047(6) 0.0104(6)
O00K 0.0211(7) 0.0225(7) 0.0173(7) 0.0012(6) 0.0061(6) 0.0035(6)
O00L 0.0195(7) 0.0292(8) 0.0195(7) 0.0015(6) 0.0058(6) 0.0081(6)
O00M 0.0204(7) 0.0314(8) 0.0188(7) -0.0054(6) -0.0008(6) -0.0018(6)
O00N 0.0198(7) 0.0404(9) 0.0175(7) 0.0006(6) 0.0047(6) 0.0058(6)
N2 0.0159(8) 0.0152(8) 0.0178(8) 0.0003(6) 0.0030(6) 0.0016(6)
N4 0.0146(8) 0.0127(7) 0.0129(8) -0.0004(6) 0.0008(6) 0.0028(6)
O00Q 0.0295(8) 0.0224(7) 0.0291(8) 0.0051(6) 0.0056(6) 0.0113(6)
N1 0.0203(8) 0.0129(8) 0.0120(8) 0.0026(6) 0.0011(6) -0.0008(6)
N3 0.0163(8) 0.0116(7) 0.0163(8) 0.0028(6) 0.0035(6) 0.0019(6)
C5 0.0378(12) 0.0175(10) 0.0106(9) 0.0001(7) -0.0010(8) -0.0010(9)
C1 0.0388(12) 0.0217(10) 0.0112(9) 0.0015(8) -0.0038(8) 0.0098(9)
C00V 0.0291(11) 0.0147(10) 0.0264(11) 0.0075(8) 0.0019(9) 0.0052(8)
C00W 0.0319(12) 0.0234(11) 0.0170(10) 0.0028(8) 0.0047(8) 0.0118(9)
C00X 0.0347(12) 0.0218(11) 0.0240(11) 0.0008(8) 0.0043(9) 0.0113(9)
C00Y 0.0144(10) 0.0313(12) 0.0282(11) 0.0029(9) 0.0026(8) -0.0052(9)
C00Z 0.0190(10) 0.0235(10) 0.0227(10) 0.0029(8) 0.0010(8) 0.0108(8)
C010 0.0192(10) 0.0258(11) 0.0215(11) 0.0012(8) -0.0003(8) -0.0020(8)
C011 0.0200(10) 0.0201(10) 0.0224(10) -0.0035(8) -0.0011(8) -0.0012(8)
C012 0.0209(10) 0.0242(10) 0.0190(10) 0.0018(8) -0.0001(8) 0.0066(8)
C013 0.0336(12) 0.0193(10) 0.0219(11) -0.0002(8) 0.0016(9) 0.0041(9)
C014 0.0256(11) 0.0266(11) 0.0296(12) 0.0005(9) 0.0129(9) -0.0003(9)
C015 0.0239(11) 0.0253(11) 0.0224(11) 0.0036(8) 0.0056(8) -0.0002(9)
C016 0.0246(11) 0.0246(11) 0.0210(10) 0.0046(8) 0.0059(8) -0.0055(9)
C017 0.0230(11) 0.0290(11) 0.0268(11) 0.0065(9) -0.0030(9) -0.0049(9)
C018 0.0167(10) 0.0316(12) 0.0267(11) 0.0008(9) 0.0010(8) 0.0051(9)
C019 0.0161(10) 0.0374(12) 0.0195(10) 0.0011(9) 0.0050(8) -0.0009(9)
C7 0.0344(12) 0.0280(11) 0.0176(10) 0.0032(9) 0.0082(9) 0.0026(9)
C01B 0.0184(10) 0.0289(11) 0.0262(11) 0.0086(9) 0.0069(8) 0.0000(9)
C01C 0.0223(11) 0.0299(11) 0.0175(10) 0.0053(8) 0.0074(8) -0.0010(9)
C01D 0.0314(12) 0.0283(12) 0.0235(11) -0.0060(9) -0.0011(9) -0.0002(9)
C01E 0.0231(11) 0.0173(10) 0.0289(11) 0.0053(8) 0.0025(9) -0.0011(8)
C01F 0.0194(10) 0.0214(10) 0.0303(12) 0.0043(9) 0.0018(9) -0.0007(8)
C01G 0.0270(12) 0.0393(13) 0.0229(11) -0.0002(9) 0.0110(9) 0.0044(10)
C01H 0.0179(10) 0.0263(11) 0.0184(10) 0.0002(8) 0.0029(8) 0.0102(8)
C01I 0.0307(12) 0.0262(11) 0.0316(12) 0.0051(9) 0.0060(10) 0.0098(9)
C01J 0.0216(11) 0.0345(12) 0.0210(11) -0.0024(9) 0.0074(8) 0.0101(9)
C01K 0.0286(12) 0.0456(14) 0.0240(12) 0.0156(10) -0.0104(9) -0.0051(10)
C6 0.0361(12) 0.0260(11) 0.0154(10) 0.0058(8) 0.0021(9) 0.0002(9)
C01M 0.0287(11) 0.0142(10) 0.0263(11) 0.0031(8) 0.0006(9) -0.0030(8)
C01N 0.0324(12) 0.0191(10) 0.0247(11) 0.0004(8) -0.0022(9) 0.0051(9)
C01O 0.0257(11) 0.0405(13) 0.0247(11) 0.0054(10) 0.0083(9) 0.0173(10)
C1AA 0.0191(11) 0.0220(11) 0.0469(14) 0.0030(10) 0.0094(10) 0.0024(9)
C01Q 0.0173(11) 0.0435(14) 0.0326(13) 0.0083(10) -0.0058(9) 0.0039(10)
C01R 0.0223(11) 0.0277(11) 0.0258(11) -0.0047(9) 0.0012(9) 0.0124(9)
C01S 0.0293(12) 0.0217(11) 0.0294(12) -0.0042(9) 0.0025(9) -0.0030(9)
C01T 0.0442(14) 0.0137(10) 0.0424(14) 0.0050(9) 0.0112(11) 0.0011(9)
C01U 0.0206(11) 0.0481(14) 0.0290(12) -0.0071(11) 0.0075(9) -0.0110(10)
C01V 0.0266(12) 0.0307(12) 0.0341(13) 0.0019(10) -0.0036(10) 0.0054(10)
C01W 0.0219(12) 0.0524(15) 0.0331(13) -0.0115(11) 0.0033(10) -0.0085(11)
C01X 0.0252(11) 0.0384(13) 0.0307(12) 0.0019(10) 0.0088(9) 0.0203(10)
C8 0.0447(14) 0.0284(12) 0.0333(13) -0.0012(10) 0.0100(11) -0.0044(10)
C01Z 0.0298(13) 0.0754(19) 0.0264(13) 0.0143(12) 0.0125(10) 0.0044(13)
C020 0.0622(17) 0.0248(12) 0.0371(14) -0.0058(10) -0.0214(12) 0.0177(12)
C021 0.0451(14) 0.0211(11) 0.0409(14) 0.0123(10) 0.0104(11) 0.0145(10)
C022 0.0239(11) 0.0433(13) 0.0195(11) 0.0030(9) 0.0090(9) 0.0137(10)
C023 0.0309(13) 0.0618(17) 0.0325(13) -0.0272(12) 0.0020(10) 0.0044(12)
C024 0.0313(13) 0.0378(14) 0.0402(15) 0.0104(11) 0.0060(11) 0.0231(11)
C025 0.0432(14) 0.0502(15) 0.0311(13) 0.0094(11) 0.0217(11) 0.0217(12)
C026 0.0425(14) 0.0607(17) 0.0165(11) -0.0073(11) 0.0081(10) -0.0160(12)
C027 0.0529(17) 0.0190(12) 0.081(2) 0.0142(12) -0.0016(15) 0.0099(11)
C2 0.0641(17) 0.0283(12) 0.0191(11) 0.0033(9) -0.0157(11) -0.0021(12)
C029 0.0201(12) 0.0713(19) 0.0508(16) -0.0129(14) 0.0098(11) 0.0130(12)
C02A 0.0634(18) 0.0391(15) 0.0445(16) 0.0220(12) 0.0156(13) -0.0084(13)
C3 0.107(3) 0.084(3) 0.049(2) 0.0088(19) -0.016(2) -0.041(2)
C0AA 0.109(5) 0.037(3) 0.041(3) -0.006(2) 0.002(3) 0.037(3)
C2A 0.016(4) 0.017(4) 0.038(5) -0.003(4) -0.011(4) -0.001(3)
C4 0.091(10) 0.049(6) 0.043(7) 0.021(5) -0.031(7) -0.052(7)

loop_
_atom_type_symbol
_atom_type_description
_atom_type_scat_dispersion_real
_atom_type_scat_dispersion_imag
_atom_type_scat_source
C C 0.0033 0.0016 'International Tables Vol C Tables 4.2.6.8 and 6.1.1.4'
H H 0.0000 0.0000 'International Tables Vol C Tables 4.2.6.8 and 6.1.1.4'
Fe Fe 0.3463 0.8444 'International Tables Vol C Tables 4.2.6.8 and 6.1.1.4'
K K 0.2009 0.2494 'International Tables Vol C Tables 4.2.6.8 and 6.1.1.4'
N N 0.0061 0.0033 'International Tables Vol C Tables 4.2.6.8 and 6.1.1.4'
O O 0.0106 0.0060 'International Tables Vol C Tables 4.2.6.8 and 6.1.1.4'
Si Si 0.0817 0.0704 'International Tables Vol C Tables 4.2.6.8 and 6.1.1.4'

loop_
_geom_angle_atom_site_label_1
_geom_angle_atom_site_label_2
_geom_angle_atom_site_label_3
_geom_angle
_geom_angle_site_symmetry_1
_geom_angle_site_symmetry_3
N4 Fe2 N3 121.00(6) . .
N4 Fe2 C5 124.87(7) . .
N3 Fe2 C5 114.09(7) . .
N2 Fe1 C1 118.52(7) . .
N1 Fe1 N2 122.65(6) . .
N1 Fe1 C1 118.79(7) . .
O00D K1 O00E 166.58(4) . .
O00D K1 O00F 116.61(4) . .
O00D K1 O00I 60.01(4) . .
O00D K1 O00L 117.58(4) . .
O00D K1 O00Q 60.29(4) . .
O00E K1 O00F 60.57(4) . .
O00E K1 O00I 120.33(4) . .
O00E K1 O00L 58.88(4) . .
O00E K1 O00Q 119.02(4) . .
O00F K1 O00I 60.03(4) . .
O00F K1 O00L 116.52(4) . .
O00F K1 O00Q 166.72(4) . .
O00I K1 O00L 167.91(4) . .
O00Q K1 O00I 120.00(4) . .
O00Q K1 O00L 60.32(4) . .
O00H K2 O00G 118.28(4) . .
O00H K2 O00K 60.24(4) . .
O00H K2 O00M 60.20(4) . .
O00H K2 O00N 116.77(4) . .
O00J K2 O00G 59.46(4) . .
O00J K2 O00H 168.71(4) . .
O00J K2 O00K 119.69(4) . .
O00J K2 O00M 119.93(4) . .
O00J K2 O00N 60.46(4) . .
O00K K2 O00G 60.39(4) . .
O00K K2 O00M 120.09(4) . .
O00K K2 O00N 167.14(4) . .
O00M K2 O00G 170.54(4) . .
O00M K2 O00N 60.04(4) . .
O00N K2 O00G 117.11(4) . .
N3 Si6 C014 111.71(8) . .
N3 Si6 C017 112.94(9) . .
N3 Si6 C01E 114.08(8) . .
C014 Si6 C017 106.53(10) . .
C014 Si6 C01E 106.84(9) . .
C017 Si6 C01E 104.13(9) . .
N2 Si3 C010 112.60(8) . .
N2 Si3 C015 110.97(9) . .
N2 Si3 C01S 114.59(9) . .
C010 Si3 C015 106.49(9) . .
C010 Si3 C01S 105.26(10) . .
C015 Si3 C01S 106.37(10) . .
N3 Si5 C00W 112.62(8) . .
N3 Si5 C012 113.91(8) . .
N3 Si5 C1AA 112.03(8) . .
C012 Si5 C00W 107.18(9) . .
C1AA Si5 C00W 106.02(10) . .
C1AA Si5 C012 104.44(10) . .
N4 Si8 C011 112.09(8) . .
N4 Si8 C01K 112.27(9) . .
N4 Si8 C023 114.81(9) . .
C011 Si8 C01K 106.28(10) . .
C011 Si8 C023 105.73(10) . .
C023 Si8 C01K 104.97(12) . .
N2 Si4 C018 111.96(9) . .
N2 Si4 C01G 112.81(9) . .
N2 Si4 C01I 114.64(9) . .
C018 Si4 C01G 107.16(10) . .
C018 Si4 C01I 105.20(10) . .
C01G Si4 C01I 104.38(10) . .
N1 Si2 C01Z 111.49(9) . .
N1 Si2 C026 112.98(9) . .
N1 Si2 C02A 113.88(10) . .
C01Z Si2 C026 107.24(12) . .
C01Z Si2 C02A 105.51(13) . .
C026 Si2 C02A 105.17(12) . .
N1 Si1 C01V 112.84(9) . .
N1 Si1 C020 113.70(11) . .
N1 Si1 C025 111.35(9) . .
C01V Si1 C020 106.65(10) . .
C025 Si1 C01V 105.53(11) . .
C025 Si1 C020 106.18(12) . .
N4 Si7 C01Q 111.59(9) . .
N4 Si7 C027 111.98(10) . .
N4 Si7 C029 113.78(10) . .
C01Q Si7 C027 106.19(12) . .
C029 Si7 C01Q 105.18(11) . .
C029 Si7 C027 107.60(13) . .
C016 O00D K1 117.08(11) . .
C01T O00D K1 116.34(12) . .
C01T O00D C016 111.95(15) . .
C00Y O00E K1 119.89(11) . .
C01M O00E K1 116.33(11) . .
C01M O00E C00Y 112.28(14) . .
C00V O00F K1 111.45(10) . .
C00Z O00F K1 111.63(10) . .
C00Z O00F C00V 111.25(14) . .
C013 O00G K2 110.15(11) . .
C01F O00G K2 111.28(10) . .
C01F O00G C013 111.63(15) . .
C01N O00H K2 113.95(11) . .
C01N O00H C01R 112.45(15) . .
C01R O00H K2 114.35(11) . .
C01C O00I K1 115.13(11) . .
C01H O00I K1 116.59(10) . .
C01H O00I C01C 111.39(14) . .
C00X O00J K2 119.99(11) . .
C01O O00J K2 117.89(12) . .
C01O O00J C00X 112.72(15) . .
C01B O00K K2 115.76(11) . .
C01B O00K C01J 112.32(15) . .
C01J O00K K2 115.44(11) . .
C019 O00L K1 112.70(11) . .
C01X O00L K1 112.69(12) . .
C01X O00L C019 111.99(15) . .
C01D O00M K2 115.84(12) . .
C01D O00M C01W 111.90(15) . .
C01W O00M K2 117.19(13) . .
C01U O00N K2 111.85(12) . .
C01U O00N C022 110.75(15) . .
C022 O00N K2 110.82(11) . .
Si3 N2 Fe1 113.72(8) . .
Si4 N2 Fe1 119.65(8) . .
Si4 N2 Si3 126.45(9) . .
Si8 N4 Fe2 116.59(8) . .
Si7 N4 Fe2 116.79(8) . .
Si7 N4 Si8 125.36(9) . .
C021 O00Q K1 114.75(11) . .
C024 O00Q K1 115.02(12) . .
C024 O00Q C021 111.50(16) . .
Si2 N1 Fe1 118.47(8) . .
Si2 N1 Si1 123.95(9) . .
Si1 N1 Fe1 117.58(8) . .
Si6 N3 Fe2 112.86(8) . .
Si6 N3 Si5 129.41(9) . .
Si5 N3 Fe2 116.04(8) . .
Fe2 C5 K1 142.95(9) . 1_454
Fe2 C5 H5A 107.3 . .
Fe2 C5 H5B 107.3 . .
K1 C5 H5A 95.3 1_454 .
K1 C5 H5B 36.5 1_454 .
H5A C5 H5B 106.9 . .
C6 C5 Fe2 119.92(13) . .
C6 C5 K1 78.49(10) . 1_454
C6 C5 H5A 107.3 . .
C6 C5 H5B 107.3 . .
Fe1 C1 H1A 108.0 . .
Fe1 C1 H1B 108.0 . .
H1A C1 H1B 107.2 . .
C2 C1 Fe1 117.30(13) . .
C2 C1 H1A 108.0 . .
C2 C1 H1B 108.0 . .
O00F C00V H00A 110.0 . .
O00F C00V H00B 110.0 . .
O00F C00V C01M 108.54(15) . .
H00A C00V H00B 108.4 . .
C01M C00V H00A 110.0 . .
C01M C00V H00B 110.0 . .
Si5 C00W H00C 109.5 . .
Si5 C00W H00D 109.5 . .
Si5 C00W H00E 109.5 . .
H00C C00W H00D 109.5 . .
H00C C00W H00E 109.5 . .
H00D C00W H00E 109.5 . .
O00J C00X H00F 110.1 . .
O00J C00X H00G 110.1 . .
O00J C00X C013 107.87(16) . .
H00F C00X H00G 108.4 . .
C013 C00X H00F 110.1 . .
C013 C00X H00G 110.1 . .
O00E C00Y H00H 110.1 . .
O00E C00Y H00I 110.1 . .
O00E C00Y C019 108.21(16) . .
H00H C00Y H00I 108.4 . .
C019 C00Y H00H 110.1 . .
C019 C00Y H00I 110.1 . .
O00F C00Z H00J 110.0 . .
O00F C00Z H00K 110.0 . .
O00F C00Z C01H 108.63(15) . .
H00J C00Z H00K 108.3 . .
C01H C00Z H00J 110.0 . .
C01H C00Z H00K 110.0 . .
Si3 C010 H01A 109.5 . .
Si3 C010 H01B 109.5 . .
Si3 C010 H01C 109.5 . .
H01A C010 H01B 109.5 . .
H01A C010 H01C 109.5 . .
H01B C010 H01C 109.5 . .
Si8 C011 H01D 109.5 . .
Si8 C011 H01E 109.5 . .
Si8 C011 H01F 109.5 . .
H01D C011 H01E 109.5 . .
H01D C011 H01F 109.5 . .
H01E C011 H01F 109.5 . .
Si5 C012 H01G 109.5 . .
Si5 C012 H01H 109.5 . .
Si5 C012 H01I 109.5 . .
H01G C012 H01H 109.5 . .
H01G C012 H01I 109.5 . .
H01H C012 H01I 109.5 . .
O00G C013 C00X 108.09(16) . .
O00G C013 H01J 110.1 . .
O00G C013 H01K 110.1 . .
C00X C013 H01J 110.1 . .
C00X C013 H01K 110.1 . .
H01J C013 H01K 108.4 . .
Si6 C014 H01L 109.5 . .
Si6 C014 H01M 109.5 . .
Si6 C014 H01N 109.5 . .
H01L C014 H01M 109.5 . .
H01L C014 H01N 109.5 . .
H01M C014 H01N 109.5 . .
Si3 C015 H01O 109.5 . .
Si3 C015 H01P 109.5 . .
Si3 C015 H01Q 109.5 . .
H01O C015 H01P 109.5 . .
H01O C015 H01Q 109.5 . .
H01P C015 H01Q 109.5 . .
O00D C016 H01R 110.0 . .
O00D C016 H01S 110.0 . .
O00D C016 C01C 108.45(16) . .
H01R C016 H01S 108.4 . .
C01C C016 H01R 110.0 . .
C01C C016 H01S 110.0 . .
Si6 C017 H01T 109.5 . .
Si6 C017 H01U 109.5 . .
Si6 C017 H01V 109.5 . .
H01T C017 H01U 109.5 . .
H01T C017 H01V 109.5 . .
H01U C017 H01V 109.5 . .
Si4 C018 H01W 109.5 . .
Si4 C018 H01X 109.5 . .
Si4 C018 H01Y 109.5 . .
H01W C018 H01X 109.5 . .
H01W C018 H01Y 109.5 . .
H01X C018 H01Y 109.5 . .
O00L C019 C00Y 107.90(16) . .
O00L C019 H01Z 110.1 . .
O00L C019 H 110.1 . .
C00Y C019 H01Z 110.1 . .
C00Y C019 H 110.1 . .
H01Z C019 H 108.4 . .
H7A C7 H7B 107.6 . .
C6 C7 H7A 108.6 . .
C6 C7 H7B 108.6 . .
C6 C7 C8 114.48(18) . .
C8 C7 H7A 108.6 . .
C8 C7 H7B 108.6 . .
O00K C01B H01 110.0 . .
O00K C01B HA 110.0 . .
O00K C01B C01F 108.41(16) . .
H01 C01B HA 108.4 . .
C01F C01B H01 110.0 . .
C01F C01B HA 110.0 . .
O00I C01C C016 108.61(15) . .
O00I C01C H0AA 110.0 . .
O00I C01C HB 110.0 . .
C016 C01C H0AA 110.0 . .
C016 C01C HB 110.0 . .
H0AA C01C HB 108.3 . .
O00M C01D H1AA 109.9 . .
O00M C01D HC 109.9 . .
O00M C01D C01N 108.90(16) . .
H1AA C01D HC 108.3 . .
C01N C01D H1AA 109.9 . .
C01N C01D HC 109.9 . .
Si6 C01E H2AA 109.5 . .
Si6 C01E HD 109.5 . .
Si6 C01E HE 109.5 . .
H2AA C01E HD 109.5 . .
H2AA C01E HE 109.5 . .
HD C01E HE 109.5 . .
O00G C01F C01B 108.52(16) . .
O00G C01F H3AA 110.0 . .
O00G C01F HF 110.0 . .
C01B C01F H3AA 110.0 . .
C01B C01F HF 110.0 . .
H3AA C01F HF 108.4 . .
Si4 C01G H4AA 109.5 . .
Si4 C01G HG 109.5 . .
Si4 C01G HH 109.5 . .
H4AA C01G HG 109.5 . .
H4AA C01G HH 109.5 . .
HG C01G HH 109.5 . .
O00I C01H C00Z 108.56(15) . .
O00I C01H H5AA 110.0 . .
O00I C01H HI 110.0 . .
C00Z C01H H5AA 110.0 . .
C00Z C01H HI 110.0 . .
H5AA C01H HI 108.4 . .
Si4 C01I H6AA 109.5 . .
Si4 C01I HJ 109.5 . .
Si4 C01I HK 109.5 . .
H6AA C01I HJ 109.5 . .
H6AA C01I HK 109.5 . .
HJ C01I HK 109.5 . .
O00K C01J H7AA 110.1 . .
O00K C01J HL 110.1 . .
O00K C01J C01R 108.21(16) . .
H7AA C01J HL 108.4 . .
C01R C01J H7AA 110.1 . .
C01R C01J HL 110.1 . .
Si8 C01K H8AA 109.5 . .
Si8 C01K HM 109.5 . .
Si8 C01K HN 109.5 . .
H8AA C01K HM 109.5 . .
H8AA C01K HN 109.5 . .
HM C01K HN 109.5 . .
K1 C6 H6A 48.7 1_454 .
K1 C6 H6B 86.8 1_454 .
C5 C6 K1 75.79(10) . 1_454
C5 C6 H6A 109.1 . .
C5 C6 H6B 109.1 . .
C7 C6 K1 156.96(14) . 1_454
C7 C6 C5 112.48(17) . .
C7 C6 H6A 109.1 . .
C7 C6 H6B 109.1 . .
H6A C6 H6B 107.8 . .
O00E C01M C00V 108.32(15) . .
O00E C01M H9AA 110.0 . .
O00E C01M HO 110.0 . .
C00V C01M H9AA 110.0 . .
C00V C01M HO 110.0 . .
H9AA C01M HO 108.4 . .
O00H C01N C01D 108.52(16) . .
O00H C01N H0BA 110.0 . .
O00H C01N HP 110.0 . .
C01D C01N H0BA 110.0 . .
C01D C01N HP 110.0 . .
H0BA C01N HP 108.4 . .
O00J C01O H1BA 110.1 . .
O00J C01O HQ 110.1 . .
O00J C01O C022 108.06(16) . .
H1BA C01O HQ 108.4 . .
C022 C01O H1BA 110.1 . .
C022 C01O HQ 110.1 . .
Si5 C1AA H1AB 109.5 . .
Si5 C1AA H1AC 109.5 . .
Si5 C1AA H1AD 109.5 . .
H1AB C1AA H1AC 109.5 . .
H1AB C1AA H1AD 109.5 . .
H1AC C1AA H1AD 109.5 . .
Si7 C01Q H2BA 109.5 . .
Si7 C01Q HR 109.5 . .
Si7 C01Q HS 109.5 . .
H2BA C01Q HR 109.5 . .
H2BA C01Q HS 109.5 . .
HR C01Q HS 109.5 . .
O00H C01R C01J 108.39(16) . .
O00H C01R H3BA 110.0 . .
O00H C01R HT 110.0 . .
C01J C01R H3BA 110.0 . .
C01J C01R HT 110.0 . .
H3BA C01R HT 108.4 . .
Si3 C01S H4BA 109.5 . .
Si3 C01S HU 109.5 . .
Si3 C01S HV 109.5 . .
H4BA C01S HU 109.5 . .
H4BA C01S HV 109.5 . .
HU C01S HV 109.5 . .
O00D C01T H5BA 110.0 . .
O00D C01T HW 110.0 . .
O00D C01T C021 108.57(17) . .
H5BA C01T HW 108.4 . .
C021 C01T H5BA 110.0 . .
C021 C01T HW 110.0 . .
O00N C01U H6BA 109.9 . .
O00N C01U HX 109.9 . .
O00N C01U C01W 109.03(18) . .
H6BA C01U HX 108.3 . .
C01W C01U H6BA 109.9 . .
C01W C01U HX 109.9 . .
Si1 C01V H7BA 109.5 . .
Si1 C01V HY 109.5 . .
Si1 C01V HZ 109.5 . .
H7BA C01V HY 109.5 . .
H7BA C01V HZ 109.5 . .
HY C01V HZ 109.5 . .
O00M C01W C01U 108.65(17) . .
O00M C01W H8BA 110.0 . .
O00M C01W H1CA 110.0 . .
C01U C01W H8BA 110.0 . .
C01U C01W H1CA 110.0 . .
H8BA C01W H1CA 108.3 . .
O00L C01X H9BA 110.0 . .
O00L C01X H2CA 110.0 . .
O00L C01X C024 108.47(17) . .
H9BA C01X H2CA 108.4 . .
C024 C01X H9BA 110.0 . .
C024 C01X H2CA 110.0 . .
C7 C8 H8A 109.5 . .
C7 C8 H8B 109.5 . .
C7 C8 H8C 109.5 . .
H8A C8 H8B 109.5 . .
H8A C8 H8C 109.5 . .
H8B C8 H8C 109.5 . .
Si2 C01Z H0CA 109.5 . .
Si2 C01Z H3CA 109.5 . .
Si2 C01Z H4CA 109.5 . .
H0CA C01Z H3CA 109.5 . .
H0CA C01Z H4CA 109.5 . .
H3CA C01Z H4CA 109.5 . .
Si1 C020 H02A 109.5 . .
Si1 C020 H02B 109.5 . .
Si1 C020 H02C 109.5 . .
H02A C020 H02B 109.5 . .
H02A C020 H02C 109.5 . .
H02B C020 H02C 109.5 . .
O00Q C021 C01T 109.32(18) . .
O00Q C021 H02D 109.8 . .
O00Q C021 H02E 109.8 . .
C01T C021 H02D 109.8 . .
C01T C021 H02E 109.8 . .
H02D C021 H02E 108.3 . .
O00N C022 C01O 109.37(16) . .
O00N C022 H02F 109.8 . .
O00N C022 H02G 109.8 . .
C01O C022 H02F 109.8 . .
C01O C022 H02G 109.8 . .
H02F C022 H02G 108.2 . .
Si8 C023 H02H 109.5 . .
Si8 C023 H02I 109.5 . .
Si8 C023 H02J 109.5 . .
H02H C023 H02I 109.5 . .
H02H C023 H02J 109.5 . .
H02I C023 H02J 109.5 . .
O00Q C024 C01X 109.76(18) . .
O00Q C024 H02K 109.1(13) . .
O00Q C024 H02L 109.4(15) . .
C01X C024 H02K 111.3(14) . .
C01X C024 H02L 109.9(14) . .
H02K C024 H02L 107.3(19) . .
Si1 C025 H02M 109.5 . .
Si1 C025 H02N 109.5 . .
Si1 C025 H02O 109.5 . .
H02M C025 H02N 109.5 . .
H02M C025 H02O 109.5 . .
H02N C025 H02O 109.5 . .
Si2 C026 H02P 109.5 . .
Si2 C026 H02Q 109.5 . .
Si2 C026 H02R 109.5 . .
H02P C026 H02Q 109.5 . .
H02P C026 H02R 109.5 . .
H02Q C026 H02R 109.5 . .
Si7 C027 H02S 109.5 . .
Si7 C027 H02T 109.5 . .
Si7 C027 H02U 109.5 . .
H02S C027 H02T 109.5 . .
H02S C027 H02U 109.5 . .
H02T C027 H02U 109.5 . .
C1 C2 H2A 107.7 . .
C1 C2 H2B 107.7 . .
H2A C2 H2B 107.1 . .
C3 C2 C1 118.3(3) . .
C3 C2 H2A 107.7 . .
C3 C2 H2B 107.7 . .
Si7 C029 H02V 109.5 . .
Si7 C029 H02W 109.5 . .
Si7 C029 H02X 109.5 . .
H02V C029 H02W 109.5 . .
H02V C029 H02X 109.5 . .
H02W C029 H02X 109.5 . .
Si2 C02A H02Y 109.5 . .
Si2 C02A H5CA 109.5 . .
Si2 C02A H6CA 109.5 . .
H02Y C02A H5CA 109.5 . .
H02Y C02A H6CA 109.5 . .
H5CA C02A H6CA 109.5 . .
C2 C3 H3CG 108.3 . .
C2 C3 H3CF 108.3 . .
C2 C3 H3AC 109.4 . .
C2 C3 H3AB 109.4 . .
C2 C3 H3BD 103.2 . .
C2 C3 H3BE 103.2 . .
C2 C3 C4 115.8(6) . .
H3CG C3 H3CF 107.4 . .
H3AC C3 H3AB 108.0 . .
H3BD C3 H3BE 105.1 . .
C0AA C3 C2 111.2(5) . .
C0AA C3 H3AC 109.4 . .
C0AA C3 H3AB 109.4 . .
C2A C3 C2 136.0(5) . .
C2A C3 H3BD 103.2 . .
C2A C3 H3BE 103.2 . .
C4 C3 H3CG 108.3 . .
C4 C3 H3CF 108.3 . .
C3 C0AA H0AB 109.5 . .
C3 C0AA H0AC 109.5 . .
C3 C0AA H0AD 109.5 . .
H0AB C0AA H0AC 109.5 . .
H0AB C0AA H0AD 109.5 . .
H0AC C0AA H0AD 109.5 . .
C3 C2A H2AB 109.5 . .
C3 C2A H2AC 109.5 . .
C3 C2A H2AD 109.5 . .
H2AB C2A H2AC 109.5 . .
H2AB C2A H2AD 109.5 . .
H2AC C2A H2AD 109.5 . .
C3 C4 H4A 109.5 . .
C3 C4 H4B 109.5 . .
C3 C4 H4C 109.5 . .
H4A C4 H4B 109.5 . .
H4A C4 H4C 109.5 . .
H4B C4 H4C 109.5 . .

loop_
_geom_bond_atom_site_label_1
_geom_bond_atom_site_label_2
_geom_bond_distance
Fe2 N4 1.9813(14)
Fe2 N3 1.9883(15)
Fe2 C5 2.0987(19)
Fe1 N2 1.9937(15)
Fe1 N1 1.9882(15)
Fe1 C1 2.0942(19)
K1 O00D 2.7504(13)
K1 O00E 2.7809(13)
K1 O00F 2.8132(13)
K1 O00I 2.8142(13)
K1 O00L 2.8396(14)
K1 O00Q 2.8134(14)
K2 O00G 2.8409(14)
K2 O00H 2.7907(13)
K2 O00J 2.7610(13)
K2 O00K 2.7979(13)
K2 O00M 2.8066(14)
K2 O00N 2.8343(14)
Si6 N3 1.7027(15)
Si6 C014 1.874(2)
Si6 C017 1.878(2)
Si6 C01E 1.8791(19)
Si3 N2 1.7063(16)
Si3 C010 1.872(2)
Si3 C015 1.882(2)
Si3 C01S 1.884(2)
Si5 N3 1.7029(15)
Si5 C00W 1.8812(19)
Si5 C012 1.8805(19)
Si5 C1AA 1.873(2)
Si8 N4 1.7040(15)
Si8 C011 1.871(2)
Si8 C01K 1.880(2)
Si8 C023 1.878(2)
Si4 N2 1.7013(16)
Si4 C018 1.874(2)
Si4 C01G 1.881(2)
Si4 C01I 1.887(2)
Si2 N1 1.6977(16)
Si2 C01Z 1.868(2)
Si2 C026 1.870(2)
Si2 C02A 1.883(2)
Si1 N1 1.7041(16)
Si1 C01V 1.880(2)
Si1 C020 1.880(2)
Si1 C025 1.873(2)
Si7 N4 1.6941(15)
Si7 C01Q 1.875(2)
Si7 C027 1.879(2)
Si7 C029 1.873(2)
O00D C016 1.423(2)
O00D C01T 1.418(2)
O00E C00Y 1.425(2)
O00E C01M 1.423(2)
O00F C00V 1.427(2)
O00F C00Z 1.422(2)
O00G C013 1.430(2)
O00G C01F 1.428(2)
O00H C01N 1.421(2)
O00H C01R 1.422(2)
O00I C01C 1.428(2)
O00I C01H 1.420(2)
O00J C00X 1.425(2)
O00J C01O 1.421(2)
O00K C01B 1.425(2)
O00K C01J 1.429(2)
O00L C019 1.426(2)
O00L C01X 1.424(2)
O00M C01D 1.422(2)
O00M C01W 1.425(3)
O00N C01U 1.426(3)
O00N C022 1.428(2)
O00Q C021 1.425(3)
O00Q C024 1.420(3)
C5 H5A 0.9900
C5 H5B 0.9900
C5 C6 1.525(3)
C1 H1A 0.9900
C1 H1B 0.9900
C1 C2 1.526(3)
C00V H00A 0.9900
C00V H00B 0.9900
C00V C01M 1.496(3)
C00W H00C 0.9800
C00W H00D 0.9800
C00W H00E 0.9800
C00X H00F 0.9900
C00X H00G 0.9900
C00X C013 1.497(3)
C00Y H00H 0.9900
C00Y H00I 0.9900
C00Y C019 1.494(3)
C00Z H00J 0.9900
C00Z H00K 0.9900
C00Z C01H 1.496(3)
C010 H01A 0.9800
C010 H01B 0.9800
C010 H01C 0.9800
C011 H01D 0.9800
C011 H01E 0.9800
C011 H01F 0.9800
C012 H01G 0.9800
C012 H01H 0.9800
C012 H01I 0.9800
C013 H01J 0.9900
C013 H01K 0.9900
C014 H01L 0.9800
C014 H01M 0.9800
C014 H01N 0.9800
C015 H01O 0.9800
C015 H01P 0.9800
C015 H01Q 0.9800
C016 H01R 0.9900
C016 H01S 0.9900
C016 C01C 1.497(3)
C017 H01T 0.9800
C017 H01U 0.9800
C017 H01V 0.9800
C018 H01W 0.9800
C018 H01X 0.9800
C018 H01Y 0.9800
C019 H01Z 0.9900
C019 H 0.9900
C7 H7A 0.9900
C7 H7B 0.9900
C7 C6 1.514(3)
C7 C8 1.523(3)
C01B H01 0.9900
C01B HA 0.9900
C01B C01F 1.494(3)
C01C H0AA 0.9900
C01C HB 0.9900
C01D H1AA 0.9900
C01D HC 0.9900
C01D C01N 1.497(3)
C01E H2AA 0.9800
C01E HD 0.9800
C01E HE 0.9800
C01F H3AA 0.9900
C01F HF 0.9900
C01G H4AA 0.9800
C01G HG 0.9800
C01G HH 0.9800
C01H H5AA 0.9900
C01H HI 0.9900
C01I H6AA 0.9800
C01I HJ 0.9800
C01I HK 0.9800
C01J H7AA 0.9900
C01J HL 0.9900
C01J C01R 1.496(3)
C01K H8AA 0.9800
C01K HM 0.9800
C01K HN 0.9800
C6 H6A 0.9900
C6 H6B 0.9900
C01M H9AA 0.9900
C01M HO 0.9900
C01N H0BA 0.9900
C01N HP 0.9900
C01O H1BA 0.9900
C01O HQ 0.9900
C01O C022 1.496(3)
C1AA H1AB 0.9800
C1AA H1AC 0.9800
C1AA H1AD 0.9800
C01Q H2BA 0.9800
C01Q HR 0.9800
C01Q HS 0.9800
C01R H3BA 0.9900
C01R HT 0.9900
C01S H4BA 0.9800
C01S HU 0.9800
C01S HV 0.9800
C01T H5BA 0.9900
C01T HW 0.9900
C01T C021 1.493(3)
C01U H6BA 0.9900
C01U HX 0.9900
C01U C01W 1.500(3)
C01V H7BA 0.9800
C01V HY 0.9800
C01V HZ 0.9800
C01W H8BA 0.9900
C01W H1CA 0.9900
C01X H9BA 0.9900
C01X H2CA 0.9900
C01X C024 1.495(3)
C8 H8A 0.9800
C8 H8B 0.9800
C8 H8C 0.9800
C01Z H0CA 0.9800
C01Z H3CA 0.9800
C01Z H4CA 0.9800
C020 H02A 0.9800
C020 H02B 0.9800
C020 H02C 0.9800
C021 H02D 0.9900
C021 H02E 0.9900
C022 H02F 0.9900
C022 H02G 0.9900
C023 H02H 0.9800
C023 H02I 0.9800
C023 H02J 0.9800
C024 H02K 1.01(2)
C024 H02L 0.97(2)
C025 H02M 0.9800
C025 H02N 0.9800
C025 H02O 0.9800
C026 H02P 0.9800
C026 H02Q 0.9800
C026 H02R 0.9800
C027 H02S 0.9800
C027 H02T 0.9800
C027 H02U 0.9800
C2 H2A 0.9900
C2 H2B 0.9900
C2 C3 1.472(4)
C029 H02V 0.9800
C029 H02W 0.9800
C029 H02X 0.9800
C02A H02Y 0.9800
C02A H5CA 0.9800
C02A H6CA 0.9800
C3 H3CG 0.9900
C3 H3CF 0.9900
C3 H3AC 0.9900
C3 H3AB 0.9900
C3 H3BD 0.9900
C3 H3BE 0.9900
C3 C0AA 1.211(7)
C3 C2A 1.432(9)
C3 C4 1.597(12)
C0AA H0AB 0.9800
C0AA H0AC 0.9800
C0AA H0AD 0.9800
C2A H2AB 0.9800
C2A H2AC 0.9800
C2A H2AD 0.9800
C4 H4A 0.9800
C4 H4B 0.9800
C4 H4C 0.9800
